data_4085539
loop_
_publ_author_name
'Evans, Daniel A.'
'Lee, Lucia Myongwon'
'Vargas-Baca, Ignacio'
'Cowley, Alan H.'

_publ_section_title
;
 Aggregation-Induced Emission of Bis(imino)acenaphthene Zinc Complexes:
 Photophysical Tuning via Methylation of the Flanking Aryl Substituents
;
_journal_issue 11
_journal_name_full Organometallics
_journal_page_first 2422
_journal_paper_doi 10.1021/om501191c
_journal_volume 34
_journal_year 2015
_chemical_formula_moiety 'C26 H20 Cl2 N2 Zn, C4 H8 O'
_chemical_formula_sum 'C30 H28 Cl2 N2 O Zn'
_chemical_formula_weight 568.81
_chemical_name_systematic
;
 ?
;
_space_group_crystal_system monoclinic
_space_group_IT_number 15
_space_group_name_Hall '-C 2yc'
_space_group_name_H-M_alt 'C 1 2/c 1'
_symmetry_space_group_name_Hall '-C 2yc'
_symmetry_space_group_name_H-M 'C 1 2/c 1'
_atom_sites_solution_hydrogens geom
_audit_creation_method SHELXL-2013
_cell_angle_alpha 90
_cell_angle_beta 110.811(6)
_cell_angle_gamma 90
_cell_formula_units_Z 8
_cell_length_a 16.9142(9)
_cell_length_b 15.5131(7)
_cell_length_c 21.6462(12)
_cell_measurement_reflns_used 5888
_cell_measurement_temperature 133(2)
_cell_measurement_theta_max 74.1700
_cell_measurement_theta_min 4.9980
_cell_volume 5309.2(5)
_computing_cell_refinement 'CrysAlisPro V 1.171.37.31, Agilent Technologies'
_computing_data_collection 'CrysAlisPro V 1.171.37.31, Agilent Technologies'
_computing_data_reduction 'CrysAlisPro V 1.171.37.31, Agilent Technologies'
_computing_molecular_graphics 'XP SHELXTL/PC, Siemens Analytical'
_computing_publication_material 'XL SHELXTL/PC, Siemens Analytical'
_computing_structure_refinement 'Shelxl-2013, Sheldrick, G. M.'
_computing_structure_solution
;

SUPERFLIP.  Palatinus, L. and Chapuis, G., J. Appl. Cryst. 40, 786-790.
;
_diffrn_ambient_temperature 133(2)
_diffrn_measured_fraction_theta_full 1.000
_diffrn_measured_fraction_theta_max 0.972
_diffrn_measurement_device_type 'Agilent SuperNova with AtlasS2 detector'
_diffrn_radiation_type CuK\a
_diffrn_radiation_wavelength 1.54184
_diffrn_reflns_av_R_equivalents 0.0300
_diffrn_reflns_av_unetI/netI 0.0360
_diffrn_reflns_Laue_measured_fraction_full 1.000
_diffrn_reflns_Laue_measured_fraction_max 0.972
_diffrn_reflns_limit_h_max 20
_diffrn_reflns_limit_h_min -19
_diffrn_reflns_limit_k_max 19
_diffrn_reflns_limit_k_min -14
_diffrn_reflns_limit_l_max 26
_diffrn_reflns_limit_l_min -23
_diffrn_reflns_number 9926
_diffrn_reflns_point_group_measured_fraction_full 1.000
_diffrn_reflns_point_group_measured_fraction_max 0.972
_diffrn_reflns_theta_full 67.684
_diffrn_reflns_theta_max 74.066
_diffrn_reflns_theta_min 3.992
_diffrn_source 'sealed X-ray source'
_exptl_absorpt_coefficient_mu 3.335
_exptl_absorpt_correction_T_max 1.00000
_exptl_absorpt_correction_T_min 0.63989
_exptl_absorpt_correction_type multi-scan
_exptl_absorpt_process_details
;
CrysAlisPro, Agilent Technologies,
Version 1.171.37.31 (release 14-01-2014 CrysAlis171 .NET)
(compiled Jan 14 2014,18:38:05)
Empirical absorption correction using spherical harmonics,
 implemented in SCALE3 ABSPACK scaling algorithm.
;
_exptl_crystal_colour yellow
_exptl_crystal_density_diffrn 1.423
_exptl_crystal_description prism
_exptl_crystal_F_000 2352
_exptl_crystal_size_max 0.490
_exptl_crystal_size_mid 0.180
_exptl_crystal_size_min 0.170
_refine_diff_density_max 0.646
_refine_diff_density_min -0.704
_refine_diff_density_rms 0.074
_refine_ls_extinction_method none
_refine_ls_goodness_of_fit_ref 1.001
_refine_ls_hydrogen_treatment constr
_refine_ls_matrix_type full
_refine_ls_number_parameters 374
_refine_ls_number_reflns 5252
_refine_ls_number_restraints 220
_refine_ls_restrained_S_all 1.007
_refine_ls_R_factor_all 0.0409
_refine_ls_R_factor_gt 0.0381
_refine_ls_shift/su_max 0.013
_refine_ls_shift/su_mean 0.001
_refine_ls_structure_factor_coef Fsqd
_refine_ls_weighting_details 'w=1/[\s^2^(Fo^2^)+(0.0663P)^2^+6.4799P] where P=(Fo^2^+2Fc^2^)/3'
_refine_ls_weighting_scheme calc
_refine_ls_wR_factor_gt 0.1049
_refine_ls_wR_factor_ref 0.1076
_reflns_Friedel_coverage 0.000
_reflns_number_gt 4870
_reflns_number_total 5252
_reflns_threshold_expression 'I > 2\s(I)'
_cod_data_source_file om501191c_si_002.cif
_cod_data_source_block shelx
_cod_depositor_comments 'Adding full bibliography for 4085532--4085543.cif.'
_cod_database_code 4085539
_shelx_space_group_comment
;
The symmetry employed for this shelxl refinement is uniquely defined
by the following loop, which should always be used as a source of
symmetry information in preference to the above space-group names.
They are only intended as comments.
;
_shelx_estimated_absorpt_t_min 0.292
_shelx_estimated_absorpt_t_max 0.601
_shelxl_version_number 2013-4

loop_
_space_group_symop_operation_xyz
'x, y, z'
'-x, y, -z+1/2'
'x+1/2, y+1/2, z'
'-x+1/2, y+1/2, -z+1/2'
'-x, -y, -z'
'x, -y, z-1/2'
'-x+1/2, -y+1/2, -z'
'x+1/2, -y+1/2, z-1/2'

loop_
_atom_site_label
_atom_site_type_symbol
_atom_site_fract_x
_atom_site_fract_y
_atom_site_fract_z
_atom_site_U_iso_or_equiv
_atom_site_adp_type
_atom_site_occupancy
_atom_site_site_symmetry_order
_atom_site_calc_flag
_atom_site_refinement_flags_posn
_atom_site_refinement_flags_adp
_atom_site_refinement_flags_occupancy
_atom_site_disorder_assembly
_atom_site_disorder_group
C1 C 0.61105(11) 0.33703(12) 0.50788(9) 0.0167(4) Uani 1 1 d . . . . .
C2 C 0.68497(12) 0.30190(12) 0.56080(9) 0.0178(4) Uani 1 1 d . . . . .
C3 C 0.69789(12) 0.24118(13) 0.61001(10) 0.0208(4) Uani 1 1 d . . . . .
H3 H 0.6523 0.2135 0.6159 0.025 Uiso 1 1 calc R U . . .
C4 C 0.78185(13) 0.22183(13) 0.65144(10) 0.0239(4) Uani 1 1 d . . . . .
H4 H 0.7904 0.1822 0.6855 0.029 Uiso 1 1 calc R U . . .
C5 C 0.85089(12) 0.25921(13) 0.64331(10) 0.0234(4) Uani 1 1 d . . . . .
H5 H 0.9050 0.2451 0.6719 0.028 Uiso 1 1 calc R U . . .
C6 C 0.84025(12) 0.31938(13) 0.59146(10) 0.0206(4) Uani 1 1 d . . . . .
C7 C 0.75650(12) 0.34000(12) 0.55195(9) 0.0173(4) Uani 1 1 d . . . . .
C8 C 0.90485(12) 0.35818(14) 0.57377(11) 0.0249(4) Uani 1 1 d . . . . .
H8 H 0.9612 0.3474 0.5989 0.030 Uiso 1 1 calc R U . . .
C9 C 0.88515(13) 0.41171(14) 0.51979(11) 0.0259(4) Uani 1 1 d . . . . .
H9 H 0.9289 0.4351 0.5086 0.031 Uiso 1 1 calc R U . . .
C10 C 0.80075(12) 0.43257(13) 0.48055(10) 0.0220(4) Uani 1 1 d . . . . .
H10 H 0.7890 0.4688 0.4442 0.026 Uiso 1 1 calc R U . . .
C11 C 0.73650(12) 0.39774(12) 0.49769(10) 0.0183(4) Uani 1 1 d . . . . .
C12 C 0.64385(12) 0.39907(12) 0.46843(10) 0.0175(4) Uani 1 1 d . . . . .
C13 C 0.49007(12) 0.27273(13) 0.52105(10) 0.0194(4) Uani 1 1 d . . . . .
C14 C 0.42792(13) 0.21532(14) 0.48396(11) 0.0256(4) Uani 1 1 d . . . . .
H14 H 0.4136 0.2122 0.4384 0.031 Uiso 1 1 calc R U . . .
C15 C 0.38765(15) 0.16299(15) 0.51528(12) 0.0327(5) Uani 1 1 d . . . . .
H15 H 0.3473 0.1237 0.4905 0.039 Uiso 1 1 calc R U . . .
C16 C 0.40628(16) 0.16782(16) 0.58329(13) 0.0345(5) Uani 1 1 d . . . . .
C17 C 0.46627(15) 0.22774(15) 0.61905(12) 0.0307(5) Uani 1 1 d . . . . .
H17 H 0.4788 0.2325 0.6644 0.037 Uiso 1 1 calc R U . . .
C18 C 0.50778(13) 0.28058(14) 0.58881(10) 0.0243(4) Uani 1 1 d . . . . .
H18 H 0.5471 0.3209 0.6135 0.029 Uiso 1 1 calc R U . . .
C19 C 0.3611(2) 0.1106(2) 0.61689(17) 0.0553(8) Uani 1 1 d . . . . .
H19A H 0.3882 0.1153 0.6640 0.083 Uiso 1 1 calc R U . . .
H19B H 0.3635 0.0518 0.6037 0.083 Uiso 1 1 calc R U . . .
H19C H 0.3032 0.1283 0.6043 0.083 Uiso 1 1 calc R U . . .
C20 C 0.61627(12) 0.50148(13) 0.38255(10) 0.0198(4) Uani 1 1 d . . . . .
C21 C 0.59669(14) 0.49059(15) 0.31487(11) 0.0276(4) Uani 1 1 d . . . . .
H21 H 0.5688 0.4413 0.2936 0.033 Uiso 1 1 calc R U . . .
C22 C 0.61962(15) 0.55473(17) 0.27957(12) 0.0345(5) Uani 1 1 d . . . . .
H22 H 0.6072 0.5474 0.2345 0.041 Uiso 1 1 calc R U . . .
C23 C 0.66027(14) 0.62891(16) 0.30959(12) 0.0303(5) Uani 1 1 d . . . . .
C24 C 0.67934(14) 0.63838(14) 0.37750(12) 0.0284(5) Uani 1 1 d . . . . .
H24 H 0.7074 0.6876 0.3987 0.034 Uiso 1 1 calc R U . . .
C25 C 0.65702(13) 0.57552(14) 0.41379(11) 0.0252(4) Uani 1 1 d . . . . .
H25 H 0.6693 0.5830 0.4589 0.030 Uiso 1 1 calc R U . . .
C26 C 0.68219(18) 0.69994(18) 0.27032(15) 0.0451(7) Uani 1 1 d . . . . .
H26A H 0.6833 0.6768 0.2295 0.068 Uiso 1 1 calc R U . . .
H26B H 0.7368 0.7232 0.2954 0.068 Uiso 1 1 calc R U . . .
H26C H 0.6404 0.7447 0.2612 0.068 Uiso 1 1 calc R U . . .
O1 O 0.1333(5) 0.4151(4) 0.1980(4) 0.0759(16) Uani 0.4 1 d D U P A 1
C27 C 0.2066(7) 0.4542(9) 0.2442(6) 0.048(2) Uani 0.4 1 d D U P A 1
H27A H 0.2478 0.4678 0.2239 0.058 Uiso 0.4 1 calc R U P A 1
H27B H 0.2327 0.4171 0.2821 0.058 Uiso 0.4 1 calc R U P A 1
C28 C 0.1719(19) 0.5349(15) 0.2638(9) 0.054(2) Uani 0.4 1 d D U P A 1
H28A H 0.2165 0.5767 0.2833 0.065 Uiso 0.4 1 calc R U P A 1
H28B H 0.1444 0.5220 0.2951 0.065 Uiso 0.4 1 calc R U P A 1
C29 C 0.0822(7) 0.4826(6) 0.1596(5) 0.074(2) Uani 0.4 1 d D U P A 1
H29A H 0.0229 0.4708 0.1510 0.089 Uiso 0.4 1 calc R U P A 1
H29B H 0.0905 0.4875 0.1176 0.089 Uiso 0.4 1 calc R U P A 1
C30 C 0.1095(7) 0.5677(5) 0.2000(5) 0.066(2) Uani 0.4 1 d D U P A 1
H30A H 0.1356 0.6076 0.1786 0.080 Uiso 0.4 1 calc R U P A 1
H30B H 0.0618 0.5956 0.2067 0.080 Uiso 0.4 1 calc R U P A 1
O1A O 0.1604(2) 0.4498(2) 0.16522(17) 0.0539(9) Uani 0.6 1 d D U P B 2
C27A C 0.1948(7) 0.4461(7) 0.2352(4) 0.0612(19) Uani 0.6 1 d D U P B 2
H27C H 0.2557 0.4393 0.2504 0.073 Uiso 0.6 1 calc R U P B 2
H27D H 0.1710 0.3980 0.2513 0.073 Uiso 0.6 1 calc R U P B 2
C28A C 0.1717(11) 0.5302(9) 0.2591(5) 0.0491(16) Uani 0.6 1 d D U P B 2
H28C H 0.2103 0.5759 0.2579 0.059 Uiso 0.6 1 calc R U P B 2
H28D H 0.1711 0.5251 0.3036 0.059 Uiso 0.6 1 calc R U P B 2
C29A C 0.1000(5) 0.5168(5) 0.1453(3) 0.0695(16) Uani 0.6 1 d D U P B 2
H29C H 0.0479 0.4963 0.1122 0.083 Uiso 0.6 1 calc R U P B 2
H29D H 0.1214 0.5645 0.1269 0.083 Uiso 0.6 1 calc R U P B 2
C30A C 0.0843(5) 0.5456(5) 0.2096(4) 0.0709(18) Uani 0.6 1 d D U P B 2
H30C H 0.0679 0.6057 0.2079 0.085 Uiso 0.6 1 calc R U P B 2
H30D H 0.0423 0.5099 0.2183 0.085 Uiso 0.6 1 calc R U P B 2
Cl1 Cl 0.37582(3) 0.49092(3) 0.40688(3) 0.03086(14) Uani 1 1 d . . . . .
Cl2 Cl 0.42427(3) 0.30508(3) 0.31548(2) 0.02918(14) Uani 1 1 d . . . . .
N1 N 0.53050(10) 0.32513(10) 0.48739(8) 0.0174(3) Uani 1 1 d . . . . .
N2 N 0.59033(10) 0.43719(10) 0.41851(8) 0.0187(3) Uani 1 1 d . . . . .
Zn1 Zn 0.46762(2) 0.39415(2) 0.40095(2) 0.01824(10) Uani 1 1 d . . . . .

loop_
_atom_site_aniso_label
_atom_site_aniso_U_11
_atom_site_aniso_U_22
_atom_site_aniso_U_33
_atom_site_aniso_U_23
_atom_site_aniso_U_13
_atom_site_aniso_U_12
C1 0.0144(8) 0.0157(8) 0.0189(9) -0.0028(7) 0.0046(7) 0.0012(7)
C2 0.0138(8) 0.0186(9) 0.0195(9) -0.0038(7) 0.0041(7) 0.0024(7)
C3 0.0196(9) 0.0215(9) 0.0222(9) -0.0012(7) 0.0084(8) 0.0010(7)
C4 0.0238(10) 0.0238(10) 0.0209(9) 0.0023(8) 0.0040(8) 0.0062(8)
C5 0.0160(9) 0.0265(10) 0.0224(10) -0.0034(8) 0.0001(8) 0.0055(8)
C6 0.0146(9) 0.0217(9) 0.0222(9) -0.0062(7) 0.0025(8) 0.0025(7)
C7 0.0138(8) 0.0181(9) 0.0197(9) -0.0054(7) 0.0054(7) 0.0009(7)
C8 0.0132(9) 0.0269(11) 0.0308(11) -0.0049(8) 0.0034(8) 0.0012(7)
C9 0.0153(9) 0.0263(10) 0.0362(12) -0.0031(9) 0.0094(9) -0.0027(8)
C10 0.0164(9) 0.0214(9) 0.0281(10) -0.0006(8) 0.0076(8) -0.0007(7)
C11 0.0155(9) 0.0162(9) 0.0228(10) -0.0040(7) 0.0064(8) 0.0002(7)
C12 0.0154(9) 0.0165(9) 0.0208(9) -0.0036(7) 0.0065(8) -0.0003(7)
C13 0.0144(8) 0.0197(9) 0.0248(10) 0.0015(7) 0.0078(7) 0.0020(7)
C14 0.0204(10) 0.0275(11) 0.0304(11) -0.0027(8) 0.0108(9) -0.0032(8)
C15 0.0302(12) 0.0281(11) 0.0425(13) -0.0056(10) 0.0160(10) -0.0106(9)
C16 0.0392(13) 0.0290(12) 0.0463(14) 0.0028(10) 0.0285(11) -0.0026(10)
C17 0.0323(12) 0.0354(12) 0.0297(11) 0.0016(9) 0.0178(10) 0.0014(9)
C18 0.0183(9) 0.0283(10) 0.0264(10) -0.0011(8) 0.0080(8) 0.0007(8)
C19 0.077(2) 0.0475(17) 0.0614(19) -0.0049(14) 0.0493(18) -0.0231(15)
C20 0.0137(8) 0.0219(9) 0.0221(9) 0.0050(7) 0.0042(7) 0.0021(7)
C21 0.0254(10) 0.0308(11) 0.0239(10) 0.0019(8) 0.0057(8) -0.0046(8)
C22 0.0323(12) 0.0445(14) 0.0263(11) 0.0062(10) 0.0101(9) -0.0041(10)
C23 0.0228(10) 0.0326(11) 0.0372(12) 0.0122(10) 0.0127(9) 0.0034(9)
C24 0.0243(10) 0.0210(10) 0.0384(12) 0.0047(9) 0.0091(9) -0.0002(8)
C25 0.0243(10) 0.0232(10) 0.0275(11) 0.0006(8) 0.0083(9) 0.0024(8)
C26 0.0428(15) 0.0419(15) 0.0543(16) 0.0216(13) 0.0220(13) 0.0006(12)
O1 0.070(3) 0.057(3) 0.082(3) -0.008(3) 0.003(3) 0.005(3)
C27 0.049(3) 0.046(3) 0.055(4) -0.004(3) 0.023(3) -0.003(3)
C28 0.070(4) 0.041(4) 0.053(4) 0.001(3) 0.025(3) 0.004(3)
C29 0.070(4) 0.061(4) 0.074(4) -0.010(3) 0.004(3) 0.007(3)
C30 0.073(4) 0.049(4) 0.066(4) 0.004(3) 0.011(3) 0.005(3)
O1A 0.063(2) 0.059(2) 0.0402(17) -0.0053(15) 0.0181(15) 0.0208(17)
C27A 0.073(4) 0.050(3) 0.059(3) -0.006(3) 0.020(3) 0.010(3)
C28A 0.070(3) 0.037(3) 0.046(3) 0.003(2) 0.029(2) 0.003(3)
C29A 0.074(3) 0.073(3) 0.057(3) -0.003(3) 0.018(2) 0.022(3)
C30A 0.072(3) 0.067(3) 0.071(3) -0.004(3) 0.022(3) 0.024(3)
Cl1 0.0236(3) 0.0305(3) 0.0348(3) -0.0076(2) 0.0058(2) 0.00956(19)
Cl2 0.0225(2) 0.0348(3) 0.0244(3) -0.0093(2) 0.0012(2) 0.00266(19)
N1 0.0133(7) 0.0184(8) 0.0194(8) -0.0021(6) 0.0045(6) 0.0006(6)
N2 0.0144(7) 0.0205(8) 0.0205(8) 0.0005(6) 0.0054(6) 0.0005(6)
Zn1 0.01213(15) 0.02048(16) 0.01988(16) -0.00041(9) 0.00293(11) 0.00147(9)

loop_
_atom_type_symbol
_atom_type_description
_atom_type_scat_dispersion_real
_atom_type_scat_dispersion_imag
_atom_type_scat_source
C C 0.0181 0.0091 'International Tables Vol C Tables 4.2.6.8 and 6.1.1.4'
H H 0.0000 0.0000 'International Tables Vol C Tables 4.2.6.8 and 6.1.1.4'
Cl Cl 0.3639 0.7018 'International Tables Vol C Tables 4.2.6.8 and 6.1.1.4'
N N 0.0311 0.0180 'International Tables Vol C Tables 4.2.6.8 and 6.1.1.4'
Zn Zn -1.5491 0.6778 'International Tables Vol C Tables 4.2.6.8 and 6.1.1.4'
O O 0.0492 0.0322 'International Tables Vol C Tables 4.2.6.8 and 6.1.1.4'

loop_
_geom_angle_atom_site_label_1
_geom_angle_atom_site_label_2
_geom_angle_atom_site_label_3
_geom_angle
N1 C1 C2 135.99(18)
N1 C1 C12 116.82(17)
C2 C1 C12 107.12(16)
C3 C2 C7 118.66(17)
C3 C2 C1 135.49(18)
C7 C2 C1 105.70(17)
C2 C3 C4 118.79(19)
C2 C3 H3 120.6
C4 C3 H3 120.6
C5 C4 C3 122.52(19)
C5 C4 H4 118.7
C3 C4 H4 118.7
C4 C5 C6 120.32(18)
C4 C5 H5 119.8
C6 C5 H5 119.8
C7 C6 C8 116.52(19)
C7 C6 C5 116.56(19)
C8 C6 C5 126.88(18)
C6 C7 C11 122.62(18)
C6 C7 C2 123.07(18)
C11 C7 C2 114.24(17)
C9 C8 C6 120.67(18)
C9 C8 H8 119.7
C6 C8 H8 119.7
C8 C9 C10 122.45(19)
C8 C9 H9 118.8
C10 C9 H9 118.8
C11 C10 C9 118.22(19)
C11 C10 H10 120.9
C9 C10 H10 120.9
C10 C11 C7 119.45(18)
C10 C11 C12 134.60(19)
C7 C11 C12 105.68(16)
N2 C12 C11 134.17(18)
N2 C12 C1 118.53(17)
C11 C12 C1 107.24(16)
C18 C13 C14 119.86(19)
C18 C13 N1 121.84(18)
C14 C13 N1 118.22(18)
C15 C14 C13 119.7(2)
C15 C14 H14 120.2
C13 C14 H14 120.2
C14 C15 C16 121.4(2)
C14 C15 H15 119.3
C16 C15 H15 119.3
C17 C16 C15 118.0(2)
C17 C16 C19 121.1(2)
C15 C16 C19 120.8(2)
C18 C17 C16 121.6(2)
C18 C17 H17 119.2
C16 C17 H17 119.2
C17 C18 C13 119.3(2)
C17 C18 H18 120.3
C13 C18 H18 120.3
C16 C19 H19A 109.5
C16 C19 H19B 109.5
H19A C19 H19B 109.5
C16 C19 H19C 109.5
H19A C19 H19C 109.5
H19B C19 H19C 109.5
C25 C20 C21 120.33(19)
C25 C20 N2 120.61(18)
C21 C20 N2 119.00(18)
C22 C21 C20 118.9(2)
C22 C21 H21 120.6
C20 C21 H21 120.6
C23 C22 C21 121.8(2)
C23 C22 H22 119.1
C21 C22 H22 119.1
C22 C23 C24 118.3(2)
C22 C23 C26 121.5(2)
C24 C23 C26 120.2(2)
C25 C24 C23 121.0(2)
C25 C24 H24 119.5
C23 C24 H24 119.5
C20 C25 C24 119.7(2)
C20 C25 H25 120.2
C24 C25 H25 120.2
C23 C26 H26A 109.5
C23 C26 H26B 109.5
H26A C26 H26B 109.5
C23 C26 H26C 109.5
H26A C26 H26C 109.5
H26B C26 H26C 109.5
C27 O1 C29 107.1(7)
O1 C27 C28 102.9(10)
O1 C27 H27A 111.2
C28 C27 H27A 111.2
O1 C27 H27B 111.2
C28 C27 H27B 111.2
H27A C27 H27B 109.1
C27 C28 C30 103.9(9)
C27 C28 H28A 111.0
C30 C28 H28A 111.0
C27 C28 H28B 111.0
C30 C28 H28B 111.0
H28A C28 H28B 109.0
O1 C29 C30 107.3(6)
O1 C29 H29A 110.2
C30 C29 H29A 110.3
O1 C29 H29B 110.2
C30 C29 H29B 110.3
H29A C29 H29B 108.5
C28 C30 C29 101.5(8)
C28 C30 H30A 111.5
C29 C30 H30A 111.5
C28 C30 H30B 111.5
C29 C30 H30B 111.5
H30A C30 H30B 109.3
C27A O1A C29A 109.5(5)
O1A C27A C28A 105.9(6)
O1A C27A H27C 110.6
C28A C27A H27C 110.6
O1A C27A H27D 110.6
C28A C27A H27D 110.6
H27C C27A H27D 108.7
C27A C28A C30A 101.6(6)
C27A C28A H28C 111.4
C30A C28A H28C 111.4
C27A C28A H28D 111.4
C30A C28A H28D 111.4
H28C C28A H28D 109.3
O1A C29A C30A 105.6(5)
O1A C29A H29C 110.6
C30A C29A H29C 110.6
O1A C29A H29D 110.6
C30A C29A H29D 110.6
H29C C29A H29D 108.7
C28A C30A C29A 98.8(7)
C28A C30A H30C 112.0
C29A C30A H30C 112.0
C28A C30A H30D 112.0
C29A C30A H30D 112.0
H30C C30A H30D 109.7
C1 N1 C13 123.33(17)
C1 N1 Zn1 112.01(13)
C13 N1 Zn1 124.65(12)
C12 N2 C20 121.38(16)
C12 N2 Zn1 111.44(13)
C20 N2 Zn1 127.17(12)
N2 Zn1 N1 81.01(6)
N2 Zn1 Cl1 116.72(5)
N1 Zn1 Cl1 116.33(5)
N2 Zn1 Cl2 111.41(5)
N1 Zn1 Cl2 109.91(5)
Cl1 Zn1 Cl2 116.37(2)

loop_
_geom_bond_atom_site_label_1
_geom_bond_atom_site_label_2
_geom_bond_distance
C1 N1 1.287(2)
C1 C2 1.468(3)
C1 C12 1.517(3)
C2 C3 1.380(3)
C2 C7 1.419(3)
C3 C4 1.416(3)
C3 H3 0.9300
C4 C5 1.370(3)
C4 H4 0.9300
C5 C6 1.421(3)
C5 H5 0.9300
C6 C7 1.407(3)
C6 C8 1.414(3)
C7 C11 1.419(3)
C8 C9 1.375(3)
C8 H8 0.9300
C9 C10 1.415(3)
C9 H9 0.9300
C10 C11 1.377(3)
C10 H10 0.9300
C11 C12 1.467(3)
C12 N2 1.281(3)
C13 C18 1.394(3)
C13 C14 1.394(3)
C13 N1 1.419(2)
C14 C15 1.382(3)
C14 H14 0.9300
C15 C16 1.394(4)
C15 H15 0.9300
C16 C17 1.391(3)
C16 C19 1.515(3)
C17 C18 1.386(3)
C17 H17 0.9300
C18 H18 0.9300
C19 H19A 0.9600
C19 H19B 0.9600
C19 H19C 0.9600
C20 C25 1.386(3)
C20 C21 1.393(3)
C20 N2 1.427(2)
C21 C22 1.391(3)
C21 H21 0.9300
C22 C23 1.379(4)
C22 H22 0.9300
C23 C24 1.396(3)
C23 C26 1.516(3)
C24 C25 1.386(3)
C24 H24 0.9300
C25 H25 0.9300
C26 H26A 0.9600
C26 H26B 0.9600
C26 H26C 0.9600
O1 C27 1.423(10)
O1 C29 1.422(8)
C27 C28 1.504(8)
C27 H27A 0.9700
C27 H27B 0.9700
C28 C30 1.498(11)
C28 H28A 0.9700
C28 H28B 0.9700
C29 C30 1.561(9)
C29 H29A 0.9700
C29 H29B 0.9700
C30 H30A 0.9700
C30 H30B 0.9700
O1A C27A 1.417(9)
O1A C29A 1.413(6)
C27A C28A 1.505(6)
C27A H27C 0.9700
C27A H27D 0.9700
C28A C30A 1.504(10)
C28A H28C 0.9700
C28A H28D 0.9700
C29A C30A 1.572(7)
C29A H29C 0.9700
C29A H29D 0.9700
C30A H30C 0.9700
C30A H30D 0.9700
Cl1 Zn1 2.1961(5)
Cl2 Zn1 2.2150(6)
N1 Zn1 2.0891(16)
N2 Zn1 2.0827(16)
